data_4317691
loop_
_publ_author_name
'Hani Amouri'
'Carine Guyard-Duhayon'
'Jacqueline Vaissermann'
'Marie Noelle Rager'

_publ_contact_author_address
;
Laboratoire de Chimie Inorganique et Materiaux Moleculaires
Universite Pierre et Marie Curie
4 place Jussieu
Bat F - Case 42
F-75252 Paris cedex 5
;
_publ_contact_author_email ' amouri@ccr.jussieu.fr '
_publ_contact_author_fax ' (33)1 44 27 38 41 '
_publ_contact_author_name 'Hani Amouri'
_publ_contact_author_phone ' (33)1 44 27 30 83'
_publ_section_title
;
 (\h5-Pentamethylcyclopentadienyl)rhodium and -iridium Complexes with
 Weakly and Strongly Coordinating Anions: Isolation and First X-ray
 Molecular Structures of the Tris(solvent) Complexes
 [(C5Me5)M(acetone)2(H2O)][BF4]2 (M = Rh, Ir)
;
_journal_name_full 'Inorganic Chemistry'
_journal_page_first 1397
_journal_page_last 1403
_journal_paper_doi 10.1021/ic010772b
_journal_volume 41
_journal_year 2002
_chemical_compound_source
;
?
;
_chemical_formula_moiety ' C10 H15 Ir1 N2 O6 '
_chemical_formula_sum 'C10 H15 Ir N2 O6'
_chemical_formula_weight 451.46
_space_group_IT_number 61
_symmetry_cell_setting orthorhombic
_symmetry_space_group_name_Hall '-P 2bc 2ac'
_symmetry_space_group_name_H-M 'P c a b'
_audit_creation_date 01-10-07
_audit_creation_method CRYSTALS_ver_12-03-99
_cell_angle_alpha 90
_cell_angle_beta 90
_cell_angle_gamma 90
_cell_formula_units_Z 8
_cell_length_a 13.032(4)
_cell_length_b 14.370(11)
_cell_length_c 14.839(18)
_cell_measurement_reflns_used 25
_cell_measurement_temperature 295
_cell_measurement_theta_max 14.231
_cell_measurement_theta_min 13.961
_cell_volume 2779(4)
_diffrn_ambient_temperature 295
_diffrn_measurement_method \w/2\q
_diffrn_radiation_type 'Mo K\a'
_diffrn_radiation_wavelength 0.71069
_diffrn_reflns_av_R_equivalents 0.00
_diffrn_reflns_limit_h_max 15
_diffrn_reflns_limit_h_min 0
_diffrn_reflns_limit_k_max 17
_diffrn_reflns_limit_k_min 0
_diffrn_reflns_limit_l_max 17
_diffrn_reflns_limit_l_min 0
_diffrn_reflns_number 2791
_diffrn_reflns_theta_max 25
_diffrn_reflns_theta_min 1
_diffrn_standards_decay_% 3.22
_diffrn_standards_interval_time 3600
_diffrn_standards_number 2
_exptl_absorpt_coefficient_mu 9.63
_exptl_crystal_colour ' orange '
_exptl_crystal_density_diffrn 2.16
_exptl_crystal_density_meas ?
_exptl_crystal_description ' parallelepiped '
_exptl_crystal_F_000 1696.73
_exptl_crystal_size_max 0.40
_exptl_crystal_size_mid 0.25
_exptl_crystal_size_min 0.20
_refine_diff_density_max 1.69
_refine_diff_density_min -1.57
_refine_ls_extinction_coef 113.6
_refine_ls_extinction_method 'Larson 1970 Crystallographic Computing eq 22'
_refine_ls_goodness_of_fit_ref 1.0488
_refine_ls_number_parameters 174
_refine_ls_number_reflns 1488
_refine_ls_R_factor_gt 0.0402
_refine_ls_shift/su_max 0.233138
_refine_ls_structure_factor_coef F
_refine_ls_weighting_details
;
Chebychev polynomial with 3 parameters, Carruthers & Watkin , 1979,
6.53    -2.36     3.96
;
_refine_ls_weighting_scheme calc
_refine_ls_wR_factor_ref 0.0475
_reflns_limit_h_max 15
_reflns_limit_h_min 0
_reflns_limit_k_max 17
_reflns_limit_k_min 0
_reflns_limit_l_max 17
_reflns_limit_l_min 0
_reflns_number_gt 1488
_reflns_number_total 2447
_reflns_threshold_expression >3.00\s(I)
_cod_data_source_file ic010772b_4.cif
_cod_data_source_block C10H15Ir1N2O6
_cod_depositor_comments
;
The following automatic conversions were performed:

'_symmetry_cell_setting' value 'Orthorhombic ' changed to
'orthorhombic' according to the built-in table from CIF Core
dictionary named 'cif_core.dic' version 2.4.1 from 2010-06-29.

Automatic conversion script
Id: cif_fix_values 1646 2011-03-28 12:23:43Z adriana 

The following automatic conversions were performed:

'_exptl_crystal_density_meas' value 'not measured' was changed to '?'
- the value is perceived as not measured.

Automatic conversion script
Id: cif_fix_values 3008 2015-01-20 13:52:24Z robertas 
;
_cod_original_cell_volume 2779(6)
_cod_original_sg_symbol_H-M 'P c a b '
_cod_original_formula_sum ' C10 H15 Ir1 N2 O6 '
_cod_database_code 4317691

loop_
_symmetry_equiv_pos_as_xyz
x,y,z
-x,-y,-z
-x+1/2,y,z+1/2
x+1/2,-y,-z+1/2
x+1/2,-y+1/2,z
-x+1/2,y+1/2,-z
-x,-y+1/2,z+1/2
x,y+1/2,-z+1/2

loop_
_atom_site_label
_atom_site_fract_x
_atom_site_fract_y
_atom_site_fract_z
_atom_site_U_iso_or_equiv
_atom_site_occupancy
_atom_site_adp_type
Ir1 0.19599(4) 0.83985(3) 0.32455(3) 0.0465 1.0000 Uani
O11 0.3202(8) 0.8430(7) 0.4206(8) 0.0777 1.0000 Uani
O12 0.2368(9) 0.9655(7) 0.3960(8) 0.0810 1.0000 Uani
O13 0.3724(11) 0.9702(8) 0.4840(9) 0.1177 1.0000 Uani
O21 0.2997(9) 0.9100(8) 0.2383(11) 0.1026 1.0000 Uani
O22 0.3672(9) 0.7796(11) 0.2140(11) 0.1174 1.0000 Uani
O23 0.4311(11) 0.891(1) 0.150(1) 0.1248 1.0000 Uani
C1 0.1380(9) 0.7034(9) 0.3028(9) 0.0507 1.0000 Uani
C2 0.1109(9) 0.763(1) 0.2264(8) 0.0535 1.0000 Uani
C3 0.0514(9) 0.838(1) 0.2605(8) 0.0516 1.0000 Uani
C4 0.0391(9) 0.821(1) 0.3558(9) 0.0541 1.0000 Uani
C5 0.0923(9) 0.7407(8) 0.3800(8) 0.0456 1.0000 Uani
C11 0.2021(12) 0.6155(11) 0.2983(13) 0.0823 1.0000 Uani
C21 0.1425(11) 0.7465(14) 0.131(1) 0.0812 1.0000 Uani
C31 0.0037(12) 0.9137(12) 0.2028(11) 0.0780 1.0000 Uani
C41 -0.0226(13) 0.8837(12) 0.4181(9) 0.0766 1.0000 Uani
C51 0.0996(11) 0.702(1) 0.474(1) 0.0661 1.0000 Uani
N1 0.3140(11) 0.9282(9) 0.4349(9) 0.0761 1.0000 Uani
N2 0.3645(9) 0.8620(9) 0.1952(11) 0.0757 1.0000 Uani
H111 0.2260 0.6035 0.2365 0.17(2) 1.0000 Uiso
H112 0.2619 0.6194 0.3408 0.17(2) 1.0000 Uiso
H113 0.1577 0.5605 0.3188 0.17(2) 1.0000 Uiso
H211 0.1832 0.6875 0.1261 0.17(2) 1.0000 Uiso
H212 0.1842 0.7996 0.1078 0.17(2) 1.0000 Uiso
H213 0.0793 0.7398 0.0913 0.17(2) 1.0000 Uiso
H311 0.0265 0.9078 0.1379 0.17(2) 1.0000 Uiso
H312 0.0236 0.9774 0.2249 0.17(2) 1.0000 Uiso
H313 -0.0738 0.9092 0.2039 0.17(2) 1.0000 Uiso
H411 -0.0203 0.8600 0.4830 0.17(2) 1.0000 Uiso
H412 0.0090 0.9488 0.4193 0.17(2) 1.0000 Uiso
H413 -0.0948 0.8887 0.3990 0.17(2) 1.0000 Uiso
H511 0.1412 0.6440 0.4750 0.17(2) 1.0000 Uiso
H512 0.1311 0.7491 0.5158 0.17(2) 1.0000 Uiso
H513 0.0282 0.6871 0.4974 0.17(2) 1.0000 Uiso

loop_
_atom_site_aniso_label
_atom_site_aniso_U_11
_atom_site_aniso_U_22
_atom_site_aniso_U_33
_atom_site_aniso_U_23
_atom_site_aniso_U_13
_atom_site_aniso_U_12
Ir1 0.0472(3) 0.0472(3) 0.0453(3) 0.0007(3) -0.0041(2) -0.0104(2)
O11 0.096(8) 0.044(5) 0.093(7) 0.010(5) -0.047(6) -0.015(6)
O12 0.094(8) 0.045(5) 0.103(8) -0.001(6) -0.032(7) -0.012(5)
O13 0.150(12) 0.089(9) 0.11(1) -0.003(8) -0.068(9) -0.045(9)
O21 0.077(7) 0.070(7) 0.161(14) -0.003(8) 0.026(9) -0.016(7)
O22 0.068(8) 0.109(12) 0.175(15) 0.03(1) -0.011(8) -0.009(8)
O23 0.113(11) 0.124(11) 0.137(12) -0.004(9) 0.073(9) -0.036(9)
C1 0.043(7) 0.043(7) 0.066(9) -0.000(6) -0.008(6) -0.009(6)
C2 0.044(7) 0.068(9) 0.048(7) -0.003(7) 0.003(6) -0.023(6)
C3 0.041(6) 0.060(8) 0.054(7) 0.006(7) -0.007(5) -0.017(7)
C4 0.039(6) 0.065(9) 0.058(7) 0.000(6) -0.002(5) 0.001(6)
C5 0.041(6) 0.037(6) 0.059(7) 0.008(6) 0.002(6) -0.006(5)
C11 0.07(1) 0.061(9) 0.121(15) -0.03(1) 0.017(9) -0.001(8)
C21 0.062(9) 0.121(14) 0.060(8) -0.03(1) 0.005(8) -0.02(1)
C31 0.07(1) 0.088(11) 0.07(1) 0.033(9) -0.018(8) 0.004(9)
C41 0.101(13) 0.085(11) 0.043(8) -0.005(8) -0.004(8) 0.029(9)
C51 0.073(9) 0.060(8) 0.065(8) 0.014(8) 0.003(8) 0.002(8)
N1 0.09(1) 0.062(8) 0.073(8) 0.005(7) -0.027(8) -0.024(8)
N2 0.038(6) 0.053(8) 0.135(13) -0.024(8) 0.014(7) -0.003(6)

loop_
_atom_type_symbol
_atom_type_scat_dispersion_real
_atom_type_scat_dispersion_imag
_atom_type_scat_Cromer_Mann_a1
_atom_type_scat_Cromer_Mann_b1
_atom_type_scat_Cromer_Mann_a2
_atom_type_scat_Cromer_Mann_b2
_atom_type_scat_Cromer_Mann_a3
_atom_type_scat_Cromer_Mann_b3
_atom_type_scat_Cromer_Mann_a4
_atom_type_scat_Cromer_Mann_b4
_atom_type_scat_Cromer_Mann_c
_atom_type_scat_source
'C   ' 0.0020 0.0020 2.3100 20.8439 1.0200 10.2075 1.5886 0.5687 0.8650 51.6512 0.2156 International_Tables_Vol_IV_Table_2.2B
'H   ' 0.0000 0.0000 0.4930 10.5109 0.3229 26.1257 0.1402 3.1424 0.0408 57.7997 0.0030 International_Tables_Vol_IV_Table_2.2B
'O   ' 0.0080 0.0060 3.0485 13.2771 2.2868 5.7011 1.5463 0.3239 0.8670 32.9089 0.2508 International_Tables_Vol_IV_Table_2.2B
'N   ' 0.0040 0.0030 12.2126 0.0057 3.1322 9.8933 2.0125 28.9975 1.1663 0.5826 -11.5290 International_Tables_Vol_IV_Table_2.2B
'Ir  ' -2.0660 7.9900 27.3049 1.5928 16.7296 8.8655 15.6115 0.4179 5.8338 45.0011 11.4722 International_Tables_Vol_IV_Table_2.2B

loop_
_geom_angle_atom_site_label_1
_geom_angle_site_symmetry_1
_geom_angle_atom_site_label_2
_geom_angle_site_symmetry_2
_geom_angle_atom_site_label_3
_geom_angle_site_symmetry_3
_geom_angle
_geom_angle_publ_flag
O11 . Ir1 . O12 . 58.2(4) yes
O11 . Ir1 . O21 . 84.8(5) yes
O12 . Ir1 . O21 . 75.0(5) yes
O11 . Ir1 . C1 . 112.7(4) yes
O12 . Ir1 . C1 . 158.9(5) yes
O21 . Ir1 . C1 . 125.1(5) yes
O11 . Ir1 . C2 . 148.3(5) yes
O12 . Ir1 . C2 . 153.3(5) yes
O21 . Ir1 . C2 . 99.5(5) yes
C1 . Ir1 . C2 . 40.2(5) yes
O11 . Ir1 . C3 . 165.4(5) yes
O12 . Ir1 . C3 . 117.0(5) yes
O21 . Ir1 . C3 . 107.8(5) yes
C1 . Ir1 . C3 . 66.4(5) yes
C2 . Ir1 . C3 . 38.9(5) yes
O11 . Ir1 . C4 . 125.7(5) yes
O12 . Ir1 . C4 . 103.7(5) yes
O21 . Ir1 . C4 . 144.2(5) yes
C1 . Ir1 . C4 . 64.7(5) yes
C2 . Ir1 . C4 . 65.3(5) yes
O11 . Ir1 . C5 . 103.6(4) yes
O12 . Ir1 . C5 . 121.8(5) yes
O21 . Ir1 . C5 . 163.2(5) yes
C1 . Ir1 . C5 . 38.3(5) yes
C2 . Ir1 . C5 . 65.7(5) yes
C3 . Ir1 . C4 . 40.0(5) yes
C3 . Ir1 . C5 . 66.2(5) yes
C4 . Ir1 . C5 . 38.4(5) yes
Ir1 . O11 . N1 . 94.9(8) yes
Ir1 . O12 . N1 . 93.8(8) yes
Ir1 . O21 . N2 . 118.2(10) yes
Ir1 . C1 . C2 . 70.3(7) yes
Ir1 . C1 . C5 . 71.0(7) yes
C2 . C1 . C5 . 107.8(11) yes
Ir1 . C1 . C11 . 125.4(9) yes
C2 . C1 . C11 . 125.9(13) yes
C5 . C1 . C11 . 126.2(13) yes
Ir1 . C2 . C1 . 69.5(7) yes
Ir1 . C2 . C3 . 69.6(7) yes
C1 . C2 . C3 . 107.4(11) yes
Ir1 . C2 . C21 . 125.8(9) yes
C1 . C2 . C21 . 124.9(14) yes
C3 . C2 . C21 . 127.7(14) yes
Ir1 . C3 . C2 . 71.5(7) yes
Ir1 . C3 . C4 . 70.1(6) yes
C2 . C3 . C4 . 106.7(12) yes
Ir1 . C3 . C31 . 127.4(10) yes
C2 . C3 . C31 . 124.5(12) yes
C4 . C3 . C31 . 128.5(13) yes
Ir1 . C4 . C3 . 70.0(6) yes
Ir1 . C4 . C5 . 71.4(7) yes
C3 . C4 . C5 . 109.3(12) yes
Ir1 . C4 . C41 . 124.8(11) yes
C3 . C4 . C41 . 124.0(13) yes
C5 . C4 . C41 . 126.7(13) yes
Ir1 . C5 . C1 . 70.7(7) yes
Ir1 . C5 . C4 . 70.2(7) yes
C1 . C5 . C4 . 108.6(11) yes
Ir1 . C5 . C51 . 124.5(9) yes
C1 . C5 . C51 . 126.2(11) yes
C4 . C5 . C51 . 125.2(12) yes
C1 . C11 . H111 . 111.2(17) no
C1 . C11 . H112 . 110.7(13) no
H111 . C11 . H112 . 110.5(15) no
C1 . C11 . H113 . 108.6(13) no
H111 . C11 . H113 . 108.7(15) no
H112 . C11 . H113 . 107.1(18) no
C2 . C21 . H211 . 110.7(16) no
C2 . C21 . H212 . 110.9(14) no
H211 . C21 . H212 . 109.4(14) no
C2 . C21 . H213 . 110.0(12) no
H211 . C21 . H213 . 107.7(15) no
H212 . C21 . H213 . 108.0(17) no
C3 . C31 . H311 . 110.8(14) no
C3 . C31 . H312 . 111.5(13) no
H311 . C31 . H312 . 108.1(15) no
C3 . C31 . H313 . 110.7(13) no
H311 . C31 . H313 . 107.6(14) no
H312 . C31 . H313 . 108.0(16) no
C4 . C41 . H411 . 111.2(13) no
C4 . C41 . H412 . 109.8(14) no
H411 . C41 . H412 . 106.0(14) no
C4 . C41 . H413 . 112.0(13) no
H411 . C41 . H413 . 108.8(16) no
H412 . C41 . H413 . 108.8(15) no
C5 . C51 . H511 . 111.1(13) no
C5 . C51 . H512 . 110.2(12) no
H511 . C51 . H512 . 109.3(14) no
C5 . C51 . H513 . 109.7(12) no
H511 . C51 . H513 . 108.8(13) no
H512 . C51 . H513 . 107.5(14) no
O11 . N1 . O12 . 112.7(11) yes
O11 . N1 . O13 . 123.4(14) yes
O12 . N1 . O13 . 123.8(14) yes
O21 . N2 . O22 . 115.7(15) yes
O21 . N2 . O23 . 125.9(14) yes
O22 . N2 . O23 . 117.3(14) yes

loop_
_geom_bond_atom_site_label_1
_geom_bond_site_symmetry_1
_geom_bond_atom_site_label_2
_geom_bond_site_symmetry_2
_geom_bond_distance
_geom_bond_publ_flag
Ir1 . O11 . 2.157(9) yes
Ir1 . O12 . 2.16(1) yes
Ir1 . O21 . 2.117(12) yes
Ir1 . C1 . 2.126(12) yes
Ir1 . C2 . 2.136(12) yes
Ir1 . C3 . 2.111(11) yes
Ir1 . C4 . 2.113(12) yes
Ir1 . C5 . 2.129(11) yes
O11 . N1 . 1.245(15) yes
O12 . N1 . 1.278(16) yes
O13 . N1 . 1.214(15) yes
O21 . N2 . 1.265(15) yes
O22 . N2 . 1.217(17) yes
O23 . N2 . 1.179(16) yes
C1 . C2 . 1.465(17) yes
C1 . C5 . 1.397(18) yes
C1 . C11 . 1.52(2) yes
C2 . C3 . 1.415(19) yes
C2 . C21 . 1.491(18) yes
C3 . C4 . 1.443(18) yes
C3 . C31 . 1.521(19) yes
C4 . C5 . 1.397(17) yes
C4 . C41 . 1.518(19) yes
C5 . C51 . 1.505(18) yes
C11 . H111 . 0.984(18) no
C11 . H112 . 1.004(18) no
C11 . H113 . 1.026(17) no
C21 . H211 . 1.002(19) no
C21 . H212 . 0.999(18) no
C21 . H213 . 1.020(15) no
C31 . H311 . 1.011(17) no
C31 . H312 . 1.006(18) no
C31 . H313 . 1.012(16) no
C41 . H411 . 1.022(14) no
C41 . H412 . 1.022(18) no
C41 . H413 . 0.986(17) no
C51 . H511 . 0.992(14) no
C51 . H512 . 1.009(15) no
C51 . H513 . 1.015(14) no
